data_4500648
loop_
_publ_author_name
'Chang, Ze'
'Zhang, Da-Shuai'
'Hu, Tong-Liang'
'Bu, Xian-He'

_publ_section_title
;
 Microporous Metal--Organic Framework Based on Supermolecular Building
 Blocks (SBBs): Structure Analysis and Selective Gas Adsorption Properties
;
_journal_issue 6
_journal_name_full 'Crystal Growth &amp; Design'
_journal_page_first 2050
_journal_paper_doi 10.1021/cg200043a
_journal_volume 11
_journal_year 2011
_chemical_formula_sum 'C30 H14 Co3 N4 O17'
_chemical_formula_weight 879.24
_chemical_name_systematic
; 
 ? 
;
_space_group_IT_number 166
_symmetry_cell_setting trigonal
_symmetry_space_group_name_Hall '-R 3 2"'
_symmetry_space_group_name_H-M 'R -3 m :H'
_atom_sites_solution_hydrogens geom
_atom_sites_solution_primary direct
_atom_sites_solution_secondary difmap
_audit_creation_method SHELXL-97
_cell_angle_alpha 90.00
_cell_angle_beta 90.00
_cell_angle_gamma 120.00
_cell_formula_units_Z 18
_cell_length_a 27.422(3)
_cell_length_b 27.422(3)
_cell_length_c 38.087(8)
_cell_measurement_reflns_used 13416
_cell_measurement_temperature 113.1500
_cell_measurement_theta_max 26.0231
_cell_measurement_theta_min 1.3707
_cell_volume 24803(6)
_computing_cell_refinement 'CrystalClear (Rigaku Inc., 2008)'
_computing_data_collection 'CrystalClear (Rigaku Inc., 2008)'
_computing_data_reduction 'CrystalClear (Rigaku Inc., 2008)'
_computing_molecular_graphics 'Bruker SHELXTL'
_computing_publication_material 'Bruker SHELXTL'
_computing_structure_refinement 'SHELXL-97 (Sheldrick, 1997)'
_computing_structure_solution 'SHELXS-97 (Sheldrick, 1990)'
_diffrn_ambient_temperature 113.1500
_diffrn_measured_fraction_theta_full 0.999
_diffrn_measured_fraction_theta_max 0.999
_diffrn_measurement_device_type 'Saturn70 (4x4 bin mode)'
_diffrn_measurement_method dtprofit.ref
_diffrn_radiation_detector CCD
_diffrn_radiation_monochromator Confocal
_diffrn_radiation_source 'Rotating Anode'
_diffrn_radiation_type MoK\a
_diffrn_radiation_wavelength 0.71073
_diffrn_reflns_av_R_equivalents 0.0838
_diffrn_reflns_av_sigmaI/netI 0.0482
_diffrn_reflns_limit_h_max 25
_diffrn_reflns_limit_h_min -33
_diffrn_reflns_limit_k_max 33
_diffrn_reflns_limit_k_min -33
_diffrn_reflns_limit_l_max 47
_diffrn_reflns_limit_l_min -43
_diffrn_reflns_number 60253
_diffrn_reflns_theta_full 26.03
_diffrn_reflns_theta_max 26.03
_diffrn_reflns_theta_min 1.37
_exptl_absorpt_coefficient_mu 0.944
_exptl_absorpt_correction_T_max 0.9115
_exptl_absorpt_correction_T_min 0.9115
_exptl_absorpt_correction_type multi-scan
_exptl_crystal_colour red
_exptl_crystal_density_diffrn 1.060
_exptl_crystal_density_method 'not measured'
_exptl_crystal_description Block
_exptl_crystal_F_000 7902
_exptl_crystal_size_max 0.10
_exptl_crystal_size_mid 0.10
_exptl_crystal_size_min 0.10
_platon_squeeze_details
;
;
_refine_diff_density_max 1.089
_refine_diff_density_min -0.660
_refine_diff_density_rms 0.100
_refine_ls_extinction_method none
_refine_ls_goodness_of_fit_ref 1.081
_refine_ls_hydrogen_treatment constr
_refine_ls_matrix_type full
_refine_ls_number_parameters 289
_refine_ls_number_reflns 5791
_refine_ls_number_restraints 0
_refine_ls_restrained_S_all 1.081
_refine_ls_R_factor_all 0.0848
_refine_ls_R_factor_gt 0.0677
_refine_ls_shift/su_max 0.000
_refine_ls_shift/su_mean 0.000
_refine_ls_structure_factor_coef Fsqd
_refine_ls_weighting_details 'calc w=1/[\s^2^(Fo^2^)+(0.1029P)^2^+103.2582P] where P=(Fo^2^+2Fc^2^)/3'
_refine_ls_weighting_scheme calc
_refine_ls_wR_factor_gt 0.1793
_refine_ls_wR_factor_ref 0.1938
_reflns_number_gt 4726
_reflns_number_total 5791
_reflns_threshold_expression >2sigma(I)
_cod_data_source_file cg200043a_si_002.cif
_cod_data_source_block 1
_cod_depositor_comments
;
The following automatic conversions were performed:

'_symmetry_cell_setting' value 'Trigonal' changed to 'trigonal'
according to /home/saulius/struct/CIF-dictionaries/cif_core.dic
dictionary named 'cif_core.dic' version 2.4.1 from
2010-06-29.

'_exptl_absorpt_correction_type' value 'Multi-scan'
changed to 'multi-scan' according to
/home/saulius/struct/CIF-dictionaries/cif_core.dic dictionary named
'cif_core.dic' version 2.4.1 from 2010-06-29.

Automatic conversion script
Id: cif_fix_values 1715 2011-07-08 13:25:40Z adriana 
;
_cod_original_sg_symbol_H-M R-3m
_cod_database_code 4500648

loop_
_symmetry_equiv_pos_as_xyz
'x, y, z'
'-y, x-y, z'
'-x+y, -x, z'
'y, x, -z'
'-x, -x+y, -z'
'x-y, -y, -z'
'x+2/3, y+1/3, z+1/3'
'-y+2/3, x-y+1/3, z+1/3'
'-x+y+2/3, -x+1/3, z+1/3'
'y+2/3, x+1/3, -z+1/3'
'-x+2/3, -x+y+1/3, -z+1/3'
'x-y+2/3, -y+1/3, -z+1/3'
'x+1/3, y+2/3, z+2/3'
'-y+1/3, x-y+2/3, z+2/3'
'-x+y+1/3, -x+2/3, z+2/3'
'y+1/3, x+2/3, -z+2/3'
'-x+1/3, -x+y+2/3, -z+2/3'
'x-y+1/3, -y+2/3, -z+2/3'
'-x, -y, -z'
'y, -x+y, -z'
'x-y, x, -z'
'-y, -x, z'
'x, x-y, z'
'-x+y, y, z'
'-x+2/3, -y+1/3, -z+1/3'
'y+2/3, -x+y+1/3, -z+1/3'
'x-y+2/3, x+1/3, -z+1/3'
'-y+2/3, -x+1/3, z+1/3'
'x+2/3, x-y+1/3, z+1/3'
'-x+y+2/3, y+1/3, z+1/3'
'-x+1/3, -y+2/3, -z+2/3'
'y+1/3, -x+y+2/3, -z+2/3'
'x-y+1/3, x+2/3, -z+2/3'
'-y+1/3, -x+2/3, z+2/3'
'x+1/3, x-y+2/3, z+2/3'
'-x+y+1/3, y+2/3, z+2/3'

loop_
_atom_site_label
_atom_site_type_symbol
_atom_site_fract_x
_atom_site_fract_y
_atom_site_fract_z
_atom_site_U_iso_or_equiv
_atom_site_adp_type
_atom_site_occupancy
_atom_site_symmetry_multiplicity
_atom_site_calc_flag
_atom_site_refinement_flags
_atom_site_disorder_assembly
_atom_site_disorder_group
C5 C 0.3580(2) 0.0000 0.0000 0.0292(12) Uani 1 2 d S . .
C2 C 0.2570(2) 0.0000 0.0000 0.0289(12) Uani 1 2 d S . .
H2 H 0.2231 0.0000 0.0000 0.001(10) Uiso 1 2 calc SR . .
C20 C 0.6117(2) 0.30585(11) 0.07273(15) 0.0272(12) Uani 1 2 d S . .
C1 C 0.29064(17) 0.07350(16) 0.04707(11) 0.0277(8) Uani 1 1 d . . .
C18 C 0.51961(17) 0.30322(17) 0.07619(12) 0.0320(9) Uani 1 1 d . . .
H18 H 0.5382 0.3423 0.0749 0.051(15) Uiso 1 1 calc R . .
C17 C 0.46203(16) 0.27275(16) 0.07983(12) 0.0316(9) Uani 1 1 d . . .
H17 H 0.4421 0.2920 0.0803 0.020(10) Uiso 1 1 calc R . .
C3 C 0.29926(16) 0.03474(16) 0.02318(11) 0.0291(9) Uani 1 1 d . . .
C6 C 0.4139(2) 0.0000 0.0000 0.0352(14) Uani 1 2 d S . .
C11 C 0.10649(14) 0.2130(3) 0.19818(19) 0.0420(16) Uani 1 2 d S . .
C4 C 0.34965(17) 0.03383(16) 0.02351(11) 0.0314(9) Uani 1 1 d . . .
H4 H 0.3777 0.0559 0.0395 0.033(12) Uiso 1 1 calc R . .
C19 C 0.5497(2) 0.27483(11) 0.07443(15) 0.0257(11) Uani 1 2 d S . .
C15 C 0.39170(16) -0.2166(3) 0.01222(19) 0.0493(17) Uani 1 2 d S . .
C12 C 0.12002(16) 0.2400(3) 0.23260(18) 0.0457(16) Uani 1 2 d S . .
C16 C 0.36042(16) -0.2792(3) 0.0178(2) 0.0521(18) Uani 1 2 d S . .
C14 C 0.4498(2) -0.1874(2) 0.00630(15) 0.0545(14) Uani 1 1 d . . .
H14 H 0.4710 -0.2046 0.0108 0.030(11) Uiso 1 1 calc R . .
C8 C 0.07947(16) 0.1589(3) 0.1334(2) 0.0493(18) Uani 1 2 d S . .
H8 H 0.0700 0.1400 0.1120 0.06(2) Uiso 1 2 calc SR . .
C7 C 0.1707(2) 0.1589(3) 0.13209(17) 0.0695(18) Uani 1 1 d . . .
C13 C 0.4750(2) -0.1338(2) -0.00603(15) 0.0500(13) Uani 1 1 d . . .
H13 H 0.5137 -0.1150 -0.0099 0.036(12) Uiso 1 1 calc R . .
C9 C 0.1306(2) 0.1730(2) 0.14921(15) 0.0545(14) Uani 1 1 d . A .
C10 C 0.14392(19) 0.1998(2) 0.18183(14) 0.0507(13) Uani 1 1 d . . .
H10 H 0.1778 0.2088 0.1927 0.015(9) Uiso 1 1 calc R A .
Co1 Co 0.20221(3) 0.101105(15) 0.075716(18) 0.0224(2) Uani 1 2 d S . .
Co2 Co 0.34727(3) 0.173634(14) 0.097008(18) 0.0205(2) Uani 1 2 d S . .
Co3 Co 0.483590(19) -0.03282(4) -0.04602(2) 0.0370(2) Uani 1 2 d S . .
N1 N 0.44669(12) -0.1066(2) -0.01280(16) 0.0422(13) Uani 1 2 d S . .
N2 N 0.30408(12) -0.30408(12) 0.01816(16) 0.0459(14) Uani 1 2 d S . .
N3 N 0.43353(18) 0.21676(9) 0.08272(12) 0.0243(10) Uani 1 2 d S . .
N4 N 0.63790(9) 0.36210(9) 0.07262(13) 0.0294(11) Uani 1 2 d S . .
O1 O 0.33332(11) 0.11021(11) 0.06323(7) 0.0296(6) Uani 1 1 d . A .
O2 O 0.24190(12) 0.06619(13) 0.04853(9) 0.0426(8) Uani 1 1 d . A .
O3 O 0.42960(13) -0.00888(15) -0.02880(9) 0.0455(8) Uani 1 1 d . . .
O4 O 0.15733(12) 0.13155(13) 0.10433(8) 0.0390(7) Uani 1 1 d . A .
O5 O 0.2135(3) 0.1631(4) 0.15206(18) 0.070(2) Uani 0.60 1 d P A 1
O6 O 0.16704(14) 0.25336(15) 0.24693(9) 0.0498(9) Uani 1 1 d . . .
O7 O 0.1353(2) 0.06764(11) 0.03941(14) 0.0645(15) Uani 1 2 d S A .
O8 O 0.26571(16) 0.13285(8) 0.11581(10) 0.0322(9) Uani 1 2 d S A .
O9 O 0.36690(13) 0.23894(13) 0.13613(8) 0.0396(7) Uani 1 1 d . A .
O10 O 0.52104(15) 0.0421(3) -0.07885(18) 0.086(2) Uani 1 2 d S . .
O5' O 0.2252(5) 0.2019(6) 0.1333(5) 0.100(5) Uani 0.40 1 d P A 2

loop_
_atom_site_aniso_label
_atom_site_aniso_U_11
_atom_site_aniso_U_22
_atom_site_aniso_U_33
_atom_site_aniso_U_23
_atom_site_aniso_U_13
_atom_site_aniso_U_12
C5 0.026(2) 0.028(3) 0.034(3) -0.005(2) -0.0023(12) 0.0141(14)
C2 0.023(2) 0.029(3) 0.037(3) -0.001(2) -0.0007(12) 0.0144(15)
C20 0.020(3) 0.023(2) 0.038(3) 0.0003(11) 0.001(2) 0.0099(13)
C1 0.028(2) 0.024(2) 0.031(2) -0.0030(16) -0.0007(16) 0.0126(17)
C18 0.025(2) 0.025(2) 0.048(3) 0.0048(18) -0.0007(18) 0.0141(17)
C17 0.0209(19) 0.024(2) 0.052(3) 0.0008(18) -0.0002(18) 0.0128(17)
C3 0.0206(19) 0.025(2) 0.040(2) -0.0094(17) -0.0067(17) 0.0103(16)
C6 0.026(2) 0.026(3) 0.054(4) 0.000(3) 0.0001(14) 0.0129(15)
C11 0.034(2) 0.044(4) 0.051(4) -0.012(3) -0.0058(16) 0.0220(19)
C4 0.030(2) 0.024(2) 0.040(2) -0.0042(18) -0.0056(18) 0.0130(18)
C19 0.024(3) 0.0209(19) 0.033(3) -0.0002(11) 0.000(2) 0.0118(14)
C15 0.051(3) 0.047(4) 0.049(4) -0.007(3) -0.0035(17) 0.024(2)
C12 0.044(3) 0.055(4) 0.042(4) -0.007(3) -0.0035(16) 0.027(2)
C16 0.048(3) 0.048(4) 0.060(5) 0.002(4) 0.0009(18) 0.024(2)
C14 0.050(3) 0.049(3) 0.067(4) -0.008(3) -0.013(3) 0.026(3)
C8 0.038(3) 0.051(4) 0.064(5) -0.013(4) -0.0067(18) 0.025(2)
C7 0.038(3) 0.090(5) 0.076(4) -0.039(4) -0.019(3) 0.029(3)
C13 0.036(3) 0.040(3) 0.072(4) -0.007(3) -0.006(2) 0.017(2)
C9 0.036(3) 0.062(3) 0.065(3) -0.028(3) -0.015(2) 0.024(3)
C10 0.028(2) 0.055(3) 0.065(3) -0.016(3) -0.014(2) 0.017(2)
Co1 0.0213(4) 0.0252(3) 0.0193(4) -0.00076(14) -0.0015(3) 0.01064(19)
Co2 0.0198(4) 0.0215(3) 0.0196(4) -0.00084(13) -0.0017(3) 0.00988(18)
Co3 0.0315(3) 0.0391(5) 0.0429(5) -0.0086(4) -0.00431(19) 0.0195(2)
N1 0.036(2) 0.038(3) 0.053(3) 0.000(3) 0.0000(13) 0.0190(15)
N2 0.046(3) 0.046(3) 0.048(3) -0.0030(13) 0.0030(13) 0.026(3)
N3 0.023(2) 0.0236(17) 0.026(2) -0.0028(9) -0.0057(18) 0.0113(11)
N4 0.0203(17) 0.0203(17) 0.046(3) 0.0011(10) -0.0011(10) 0.0087(19)
O1 0.0267(14) 0.0233(14) 0.0348(15) -0.0042(12) -0.0038(12) 0.0095(12)
O2 0.0311(16) 0.0422(18) 0.052(2) -0.0177(15) -0.0101(14) 0.0163(15)
O3 0.0340(17) 0.054(2) 0.052(2) -0.0123(16) -0.0051(15) 0.0244(16)
O4 0.0290(16) 0.0437(18) 0.0413(17) -0.0103(14) -0.0051(13) 0.0159(14)
O5 0.054(4) 0.122(7) 0.043(4) -0.034(4) -0.021(3) 0.050(5)
O6 0.047(2) 0.058(2) 0.052(2) -0.0130(17) -0.0159(16) 0.0318(18)
O7 0.051(3) 0.083(3) 0.049(3) -0.0081(13) -0.016(3) 0.0256(16)
O8 0.026(2) 0.0437(19) 0.0211(19) -0.0022(8) -0.0043(16) 0.0129(10)
O9 0.0350(17) 0.0374(17) 0.0356(17) -0.0115(14) -0.0048(13) 0.0100(14)
O10 0.098(4) 0.085(5) 0.071(4) 0.000(4) 0.0001(18) 0.043(2)
O5' 0.036(6) 0.093(10) 0.164(15) -0.083(10) -0.050(8) 0.028(7)

loop_
_atom_type_symbol
_atom_type_description
_atom_type_scat_dispersion_real
_atom_type_scat_dispersion_imag
_atom_type_scat_source
C C 0.0033 0.0016 'International Tables Vol C Tables 4.2.6.8 and 6.1.1.4'
H H 0.0000 0.0000 'International Tables Vol C Tables 4.2.6.8 and 6.1.1.4'
Co Co 0.3494 0.9721 'International Tables Vol C Tables 4.2.6.8 and 6.1.1.4'
N N 0.0061 0.0033 'International Tables Vol C Tables 4.2.6.8 and 6.1.1.4'
O O 0.0106 0.0060 'International Tables Vol C Tables 4.2.6.8 and 6.1.1.4'

loop_
_geom_angle_atom_site_label_1
_geom_angle_atom_site_label_2
_geom_angle_atom_site_label_3
_geom_angle
_geom_angle_site_symmetry_1
_geom_angle_site_symmetry_3
C4 C5 C4 120.1(5) 6 .
C4 C5 C6 119.9(3) 6 .
C4 C5 C6 119.9(3) . .
C3 C2 C3 121.1(5) 6 .
C3 C2 H2 119.5 6 .
C3 C2 H2 119.5 . .
N4 C20 N4 124.5(5) 2_655 .
N4 C20 C19 117.7(3) 2_655 .
N4 C20 C19 117.7(3) . .
O2 C1 O1 126.8(4) . .
O2 C1 C3 116.5(3) . .
O1 C1 C3 116.7(3) . .
C17 C18 C19 119.1(4) . .
C17 C18 H18 120.4 . .
C19 C18 H18 120.4 . .
N3 C17 C18 122.8(4) . .
N3 C17 H17 118.6 . .
C18 C17 H17 118.6 . .
C2 C3 C4 119.2(4) . .
C2 C3 C1 119.8(4) . .
C4 C3 C1 120.9(3) . .
O3 C6 O3 127.3(6) 6 .
O3 C6 C5 116.4(3) 6 .
O3 C6 C5 116.4(3) . .
C10 C11 C10 120.0(6) . 24
C10 C11 C12 120.0(3) . .
C10 C11 C12 120.0(3) 24 .
C5 C4 C3 120.1(4) . .
C5 C4 H4 119.9 . .
C3 C4 H4 119.9 . .
C18 C19 C18 117.9(5) 23 .
C18 C19 C20 121.0(3) 23 .
C18 C19 C20 121.0(3) . .
C14 C15 C14 117.1(7) 24_655 .
C14 C15 C16 120.9(4) 24_655 .
C14 C15 C16 120.9(4) . .
O6 C12 O6 120.7(6) . 24
O6 C12 C11 119.6(3) . .
O6 C12 C11 119.6(3) 24 .
N2 C16 N2 127.6(7) 3_655 .
N2 C16 C15 116.0(4) 3_655 .
N2 C16 C15 116.0(4) . .
C13 C14 C15 119.6(5) . .
C13 C14 H14 120.2 . .
C15 C14 H14 120.2 . .
C9 C8 C9 120.6(7) . 24
C9 C8 H8 119.7 . .
C9 C8 H8 119.7 24 .
O4 C7 O5 120.7(6) . .
O4 C7 O5' 114.5(8) . .
O5 C7 O5' 51.7(7) . .
O4 C7 C9 119.9(5) . .
O5 C7 C9 117.0(6) . .
O5' C7 C9 113.2(7) . .
N1 C13 C14 123.0(5) . .
N1 C13 H13 118.5 . .
C14 C13 H13 118.5 . .
C8 C9 C10 119.6(5) . .
C8 C9 C7 120.7(5) . .
C10 C9 C7 119.7(4) . .
C11 C10 C9 120.1(5) . .
C11 C10 H10 120.0 . .
C9 C10 H10 120.0 . .
O2 Co1 O2 94.00(19) 23 .
O2 Co1 O4 89.41(13) 23 .
O2 Co1 O4 176.28(13) . .
O2 Co1 O4 176.28(12) 23 23
O2 Co1 O4 89.41(13) . 23
O4 Co1 O4 87.14(18) . 23
O2 Co1 O7 90.88(14) 23 .
O2 Co1 O7 90.87(14) . .
O4 Co1 O7 87.58(14) . .
O4 Co1 O7 87.59(14) 23 .
O2 Co1 O8 92.08(11) 23 .
O2 Co1 O8 92.08(11) . .
O4 Co1 O8 89.28(11) . .
O4 Co1 O8 89.28(11) 23 .
O7 Co1 O8 175.67(19) . .
O1 Co2 O1 98.73(16) 23 .
O1 Co2 O8 93.80(10) 23 .
O1 Co2 O8 93.80(10) . .
O1 Co2 N3 89.72(11) 23 .
O1 Co2 N3 89.72(11) . .
O8 Co2 N3 174.59(16) . .
O1 Co2 O9 86.34(12) 23 .
O1 Co2 O9 174.52(12) . .
O8 Co2 O9 87.91(11) . .
N3 Co2 O9 88.21(12) . .
O1 Co2 O9 174.52(12) 23 23
O1 Co2 O9 86.34(12) . 23
O8 Co2 O9 87.91(11) . 23
N3 Co2 O9 88.22(12) . 23
O9 Co2 O9 88.53(17) . 23
O3 Co3 O3 128.73(19) 24_655 .
O3 Co3 N1 92.21(13) 24_655 .
O3 Co3 N1 92.20(13) . .
O3 Co3 O10 87.49(13) 24_655 .
O3 Co3 O10 87.49(13) . .
N1 Co3 O10 179.3(2) . .
O3 Co3 O6 145.68(13) 24_655 36_544
O3 Co3 O6 85.37(12) . 36_544
N1 Co3 O6 89.80(17) . 36_544
O10 Co3 O6 90.82(19) . 36_544
O3 Co3 O6 85.37(12) 24_655 13_544
O3 Co3 O6 145.68(13) . 13_544
N1 Co3 O6 89.80(17) . 13_544
O10 Co3 O6 90.82(19) . 13_544
O6 Co3 O6 60.37(17) 36_544 13_544
C13 N1 C13 117.7(6) 24_655 .
C13 N1 Co3 120.1(3) 24_655 .
C13 N1 Co3 120.1(3) . .
C16 N2 C16 112.4(7) . 2_545
C17 N3 C17 118.1(5) 23 .
C17 N3 Co2 120.8(2) 23 .
C17 N3 Co2 120.8(2) . .
C20 N4 C20 115.5(5) . 3_665
C1 O1 Co2 133.9(3) . .
C1 O2 Co1 136.2(3) . .
C6 O3 Co3 137.4(3) . .
C7 O4 Co1 128.8(3) . .
C12 O6 Co3 89.3(3) . 7_455
Co2 O8 Co1 114.36(17) . .

loop_
_geom_bond_atom_site_label_1
_geom_bond_atom_site_label_2
_geom_bond_distance
_geom_bond_site_symmetry_2
C5 C4 1.388(5) 6
C5 C4 1.388(5) .
C5 C6 1.532(8) .
C2 C3 1.388(5) 6
C2 C3 1.388(5) .
C2 H2 0.9300 .
C20 N4 1.337(3) 2_655
C20 N4 1.337(3) .
C20 C19 1.475(7) .
C1 O2 1.250(5) .
C1 O1 1.259(5) .
C1 C3 1.505(5) .
C18 C17 1.375(5) .
C18 C19 1.390(5) .
C18 H18 0.9300 .
C17 N3 1.334(4) .
C17 H17 0.9300 .
C3 C4 1.395(5) .
C6 O3 1.247(4) 6
C6 O3 1.247(4) .
C11 C10 1.394(6) .
C11 C10 1.394(6) 24
C11 C12 1.460(9) .
C4 H4 0.9300 .
C19 C18 1.390(5) 23
C15 C14 1.398(7) 24_655
C15 C14 1.398(7) .
C15 C16 1.501(10) .
C12 O6 1.274(5) .
C12 O6 1.274(5) 24
C16 N2 1.341(4) 3_655
C16 N2 1.341(4) .
C14 C13 1.358(7) .
C14 H14 0.9300 .
C8 C9 1.393(6) .
C8 C9 1.393(6) 24
C8 H8 0.9300 .
C7 O4 1.241(6) .
C7 O5 1.355(9) .
C7 O5' 1.365(13) .
C7 C9 1.486(7) .
C13 N1 1.343(6) .
C13 H13 0.9300 .
C9 C10 1.395(7) .
C10 H10 0.9300 .
Co1 O2 2.053(3) 23
Co1 O2 2.053(3) .
Co1 O4 2.104(3) .
Co1 O4 2.104(3) 23
Co1 O7 2.107(5) .
Co1 O8 2.146(4) .
Co2 O1 2.040(3) 23
Co2 O1 2.040(3) .
Co2 O8 2.065(4) .
Co2 N3 2.120(5) .
Co2 O9 2.180(3) .
Co2 O9 2.180(3) 23
Co3 O3 2.006(3) 24_655
Co3 O3 2.006(3) .
Co3 N1 2.161(6) .
Co3 O10 2.174(7) .
Co3 O6 2.201(4) 36_544
Co3 O6 2.202(4) 13_544
N1 C13 1.343(6) 24_655
N2 C16 1.341(4) 2_545
N3 C17 1.334(4) 23
N4 C20 1.337(3) 3_665
O6 Co3 2.201(4) 7_455

loop_
_geom_torsion_atom_site_label_1
_geom_torsion_atom_site_label_2
_geom_torsion_atom_site_label_3
_geom_torsion_atom_site_label_4
_geom_torsion
_geom_torsion_site_symmetry_1
_geom_torsion_site_symmetry_4
C19 C18 C17 N3 1.9(7) . .
C3 C2 C3 C4 -1.1(3) 6 .
C3 C2 C3 C1 177.7(4) 6 .
O2 C1 C3 C2 10.6(6) . .
O1 C1 C3 C2 -168.8(3) . .
O2 C1 C3 C4 -170.5(4) . .
O1 C1 C3 C4 10.1(6) . .
C4 C5 C6 O3 -149.0(3) 6 6
C4 C5 C6 O3 31.0(3) . 6
C4 C5 C6 O3 31.0(3) 6 .
C4 C5 C6 O3 -149.0(3) . .
C4 C5 C4 C3 -1.2(3) 6 .
C6 C5 C4 C3 178.8(3) . .
C2 C3 C4 C5 2.3(6) . .
C1 C3 C4 C5 -176.6(3) . .
C17 C18 C19 C18 0.5(8) . 23
C17 C18 C19 C20 -176.2(5) . .
N4 C20 C19 C18 0.6(8) 2_655 23
N4 C20 C19 C18 -177.2(5) . 23
N4 C20 C19 C18 177.2(5) 2_655 .
N4 C20 C19 C18 -0.6(8) . .
C10 C11 C12 O6 2.6(11) . .
C10 C11 C12 O6 -178.1(6) 24 .
C10 C11 C12 O6 178.1(6) . 24
C10 C11 C12 O6 -2.6(11) 24 24
C14 C15 C16 N2 170.7(7) 24_655 3_655
C14 C15 C16 N2 2.6(11) . 3_655
C14 C15 C16 N2 -2.6(11) 24_655 .
C14 C15 C16 N2 -170.7(7) . .
C14 C15 C14 C13 -2.6(11) 24_655 .
C16 C15 C14 C13 165.9(6) . .
C15 C14 C13 N1 0.4(9) . .
C9 C8 C9 C10 2.2(12) 24 .
C9 C8 C9 C7 -179.0(5) 24 .
O4 C7 C9 C8 -4.0(11) . .
O5 C7 C9 C8 -166.5(8) . .
O5' C7 C9 C8 136.1(11) . .
O4 C7 C9 C10 174.8(6) . .
O5 C7 C9 C10 12.3(10) . .
O5' C7 C9 C10 -45.1(12) . .
C10 C11 C10 C9 -0.4(11) 24 .
C12 C11 C10 C9 178.9(6) . .
C8 C9 C10 C11 -0.9(10) . .
C7 C9 C10 C11 -179.7(6) . .
C14 C13 N1 C13 1.9(11) . 24_655
C14 C13 N1 Co3 -161.9(5) . .
O3 Co3 N1 C13 162.8(5) 24_655 24_655
O3 Co3 N1 C13 33.9(5) . 24_655
O10 Co3 N1 C13 98.3(18) . 24_655
O6 Co3 N1 C13 -51.5(5) 36_544 24_655
O6 Co3 N1 C13 -111.9(5) 13_544 24_655
O3 Co3 N1 C13 -33.9(5) 24_655 .
O3 Co3 N1 C13 -162.8(5) . .
O10 Co3 N1 C13 -98(2) . .
O6 Co3 N1 C13 111.9(5) 36_544 .
O6 Co3 N1 C13 51.5(5) 13_544 .
N2 C16 N2 C16 -2.1(16) 3_655 2_545
C15 C16 N2 C16 170.3(4) . 2_545
C18 C17 N3 C17 -4.1(8) . 23
C18 C17 N3 Co2 169.3(3) . .
O1 Co2 N3 C17 -142.7(4) 23 23
O1 Co2 N3 C17 -44.0(4) . 23
O8 Co2 N3 C17 86.6(4) . 23
O9 Co2 N3 C17 130.9(4) . 23
O9 Co2 N3 C17 42.3(4) 23 23
O1 Co2 N3 C17 44.0(4) 23 .
O1 Co2 N3 C17 142.7(4) . .
O8 Co2 N3 C17 -86.6(4) . .
O9 Co2 N3 C17 -42.3(4) . .
O9 Co2 N3 C17 -130.9(4) 23 .
N4 C20 N4 C20 -0.6(12) 2_655 3_665
C19 C20 N4 C20 177.0(3) . 3_665
O2 C1 O1 Co2 -1.2(7) . .
C3 C1 O1 Co2 178.0(3) . .
O1 Co2 O1 C1 -65.9(4) 23 .
O8 Co2 O1 C1 28.5(4) . .
N3 Co2 O1 C1 -155.6(4) . .
O9 Co2 O1 C1 136.6(12) . .
O9 Co2 O1 C1 116.2(4) 23 .
O1 C1 O2 Co1 -2.9(7) . .
C3 C1 O2 Co1 177.8(3) . .
O2 Co1 O2 C1 71.1(5) 23 .
O4 Co1 O2 C1 -132.5(18) . .
O4 Co1 O2 C1 -110.4(4) 23 .
O7 Co1 O2 C1 162.0(4) . .
O8 Co1 O2 C1 -21.2(4) . .
O3 C6 O3 Co3 18.7(3) 6 .
C5 C6 O3 Co3 -161.3(3) . .
O3 Co3 O3 C6 -41.5(5) 24_655 .
N1 Co3 O3 C6 53.1(4) . .
O10 Co3 O3 C6 -126.2(4) . .
O6 Co3 O3 C6 142.7(4) 36_544 .
O6 Co3 O3 C6 146.0(3) 13_544 .
O5 C7 O4 Co1 -14.1(10) . .
O5' C7 O4 Co1 44.5(11) . .
C9 C7 O4 Co1 -175.9(4) . .
O2 Co1 O4 C7 -88.9(5) 23 .
O2 Co1 O4 C7 114.7(19) . .
O4 Co1 O4 C7 92.5(5) 23 .
O7 Co1 O4 C7 -179.8(5) . .
O8 Co1 O4 C7 3.2(5) . .
O6 C12 O6 Co3 -5.1(7) 24 7_455
C11 C12 O6 Co3 170.3(6) . 7_455
O1 Co2 O8 Co1 49.51(8) 23 .
O1 Co2 O8 Co1 -49.51(8) . .
N3 Co2 O8 Co1 180(100) . .
O9 Co2 O8 Co1 135.70(9) . .
O9 Co2 O8 Co1 -135.70(9) 23 .
O2 Co1 O8 Co2 -47.04(10) 23 .
O2 Co1 O8 Co2 47.04(10) . .
O4 Co1 O8 Co2 -136.42(9) . .
O4 Co1 O8 Co2 136.42(9) 23 .
O7 Co1 O8 Co2 180(100) . .

loop_
_platon_squeeze_void_nr
_platon_squeeze_void_average_x
_platon_squeeze_void_average_y
_platon_squeeze_void_average_z
_platon_squeeze_void_volume
_platon_squeeze_void_count_electrons
_platon_squeeze_void_content
1 -0.127 -0.142 -0.004 11811 4362 ' '
